data_4330639
loop_
_publ_author_name
'Subhadip Neogi'
'Gregor Schnakenburg'
'Yvonne Lorenz'
'Marianne Engeser'
'Michael Schmittel'

_publ_contact_author_address
;      Institut f\"ur Organische Chemie I
       Universit\"at Siegen
       Adolf-Reichwein-Str. 2
       D-57068 Siegen
       Germany
;
_publ_contact_author_email schmittel@chemie.uni-siegen.de
_publ_contact_author_fax '0049 271 740-3270'
_publ_contact_author_name 'Schmittel, Michael'
_publ_contact_author_phone '0049 271 740-4356'
_publ_section_title
;
 Implications of Stoichiometry-Controlled Structural Changeover Between
 Heteroleptic Trigonal [Cu(phenAr2)(py)]+ and Tetragonal
 [Cu(phenAr2)(py)2]+ Motifs for Solution and Solid-State Supramolecular
 Self-Assembly
;
_journal_name_full 'Inorganic Chemistry'
_journal_page_first 10832
_journal_page_last 10841
_journal_paper_doi 10.1021/ic301286w
_journal_volume 51
_journal_year 2012
_chemical_formula_moiety 'C72 H64 Cu2 N6, 2(C6 H4 Cl2), 2(F6 P)'
_chemical_formula_sum 'C84 H72 Cl4 Cu2 F12 N6 P2'
_chemical_formula_weight 1724.30
_chemical_name_systematic
; 
 ? 
;
_space_group_IT_number 2
_symmetry_cell_setting triclinic
_symmetry_space_group_name_Hall '-P 1'
_symmetry_space_group_name_H-M 'P -1'
_atom_sites_solution_hydrogens geom
_atom_sites_solution_primary direct
_atom_sites_solution_secondary difmap
_audit_creation_method SHELXL-97
_cell_angle_alpha 91.223(4)
_cell_angle_beta 103.273(3)
_cell_angle_gamma 95.777(3)
_cell_formula_units_Z 1
_cell_length_a 10.8608(10)
_cell_length_b 12.3281(12)
_cell_length_c 14.6567(15)
_cell_measurement_reflns_used 9926
_cell_measurement_temperature 100(2)
_cell_measurement_theta_max 30.07
_cell_measurement_theta_min 2.69
_cell_volume 1898.3(3)
_computing_cell_refinement 'Bruker SAINT'
_computing_data_collection 'Bruker APEX2'
_computing_data_reduction 'Bruker SAINT'
_computing_molecular_graphics 'Bruker SHELXTL'
_computing_publication_material 'Bruker SHELXTL'
_computing_structure_refinement 'SHELXL-97 (Sheldrick, 2008)'
_computing_structure_solution 'SHELXS-97 (Sheldrick, 2008)'
_diffrn_ambient_temperature 100(2)
_diffrn_detector_area_resol_mean 8.33333
_diffrn_measured_fraction_theta_full 0.985
_diffrn_measured_fraction_theta_max 0.985
_diffrn_measurement_device_type 'Bruker X8-KappaApexII'
_diffrn_measurement_method 'fine slicing \f and \w scans'
_diffrn_radiation_monochromator graphite
_diffrn_radiation_source 'fine-focus sealed tube'
_diffrn_radiation_type MoK\a
_diffrn_radiation_wavelength 0.71073
_diffrn_reflns_av_R_equivalents 0.0271
_diffrn_reflns_av_sigmaI/netI 0.0334
_diffrn_reflns_limit_h_max 14
_diffrn_reflns_limit_h_min -8
_diffrn_reflns_limit_k_max 16
_diffrn_reflns_limit_k_min -16
_diffrn_reflns_limit_l_max 17
_diffrn_reflns_limit_l_min -19
_diffrn_reflns_number 22596
_diffrn_reflns_theta_full 28.00
_diffrn_reflns_theta_max 28.00
_diffrn_reflns_theta_min 2.86
_diffrn_standards_number 0
_exptl_absorpt_coefficient_mu 0.824
_exptl_absorpt_correction_T_max 0.9519
_exptl_absorpt_correction_T_min 0.6731
_exptl_absorpt_correction_type 'numerical from Face Index'
_exptl_absorpt_process_details 'SADABS 2008/1'
_exptl_crystal_colour yellow
_exptl_crystal_density_diffrn 1.508
_exptl_crystal_description plate
_exptl_crystal_F_000 882
_exptl_crystal_size_max 0.60
_exptl_crystal_size_mid 0.60
_exptl_crystal_size_min 0.08
_refine_diff_density_max 0.435
_refine_diff_density_min -0.527
_refine_diff_density_rms 0.059
_refine_ls_extinction_method none
_refine_ls_goodness_of_fit_ref 1.045
_refine_ls_hydrogen_treatment constr
_refine_ls_matrix_type full
_refine_ls_number_parameters 502
_refine_ls_number_reflns 9049
_refine_ls_number_restraints 2
_refine_ls_restrained_S_all 1.045
_refine_ls_R_factor_all 0.0379
_refine_ls_R_factor_gt 0.0322
_refine_ls_shift/su_max 0.000
_refine_ls_shift/su_mean 0.000
_refine_ls_structure_factor_coef Fsqd
_refine_ls_weighting_details 'calc w=1/[\s^2^(Fo^2^)+(0.0388P)^2^+1.0190P] where P=(Fo^2^+2Fc^2^)/3'
_refine_ls_weighting_scheme calc
_refine_ls_wR_factor_gt 0.0834
_refine_ls_wR_factor_ref 0.0865
_reflns_number_gt 8029
_reflns_number_total 9049
_reflns_threshold_expression I>2sigma(I)
_cod_data_source_file ic301286w_si_002_1.cif
_cod_data_source_block Greg1479n
_cod_database_code 4330639

loop_
_symmetry_equiv_pos_as_xyz
'x, y, z'
'-x, -y, -z'

loop_
_atom_site_label
_atom_site_type_symbol
_atom_site_fract_x
_atom_site_fract_y
_atom_site_fract_z
_atom_site_U_iso_or_equiv
_atom_site_adp_type
_atom_site_occupancy
_atom_site_symmetry_multiplicity
_atom_site_calc_flag
_atom_site_refinement_flags
C1 C 0.25846(15) -0.01824(13) 0.14768(11) 0.0174(3) Uani 1 1 d .
C2 C 0.28818(17) -0.10149(14) 0.09232(12) 0.0239(3) Uani 1 1 d .
H2A H 0.2860 -0.1742 0.1126 0.029 Uiso 1 1 calc R
C3 C 0.32031(17) -0.07862(14) 0.00917(12) 0.0235(3) Uani 1 1 d .
H3A H 0.3422 -0.1347 -0.0277 0.028 Uiso 1 1 calc R
C4 C 0.32039(15) 0.02931(13) -0.02093(11) 0.0188(3) Uani 1 1 d .
C5 C 0.28620(14) 0.10743(12) 0.03639(10) 0.0155(3) Uani 1 1 d .
C6 C 0.22876(16) -0.04099(12) 0.24030(11) 0.0177(3) Uani 1 1 d .
C7 C 0.10485(16) -0.03748(13) 0.25214(12) 0.0200(3) Uani 1 1 d .
C8 C 0.08126(17) -0.05602(13) 0.34032(12) 0.0231(3) Uani 1 1 d .
H8A H -0.0020 -0.0512 0.3492 0.028 Uiso 1 1 calc R
C9 C 0.17620(18) -0.08135(14) 0.41574(12) 0.0242(4) Uani 1 1 d .
C10 C 0.29705(17) -0.08691(13) 0.40154(12) 0.0233(3) Uani 1 1 d .
H10A H 0.3623 -0.1051 0.4523 0.028 Uiso 1 1 calc R
C11 C 0.32626(16) -0.06663(13) 0.31520(12) 0.0204(3) Uani 1 1 d .
C12 C -0.00332(17) -0.01937(15) 0.17061(13) 0.0278(4) Uani 1 1 d .
H12A H -0.0145 -0.0788 0.1229 0.033 Uiso 1 1 calc R
H12B H 0.0161 0.0504 0.1433 0.033 Uiso 1 1 calc R
H12C H -0.0818 -0.0180 0.1926 0.033 Uiso 1 1 calc R
C13 C 0.1498(2) -0.10163(18) 0.51085(14) 0.0371(5) Uani 1 1 d .
H13A H 0.0601 -0.1291 0.5034 0.044 Uiso 1 1 calc R
H13B H 0.1687 -0.0333 0.5492 0.044 Uiso 1 1 calc R
H13C H 0.2036 -0.1557 0.5418 0.044 Uiso 1 1 calc R
C14 C 0.46050(18) -0.07067(16) 0.30514(13) 0.0290(4) Uani 1 1 d .
H14C H 0.5179 -0.0701 0.3675 0.035 Uiso 1 1 calc R
H14B H 0.4857 -0.0070 0.2720 0.035 Uiso 1 1 calc R
H14A H 0.4654 -0.1375 0.2694 0.035 Uiso 1 1 calc R
C15 C 0.23487(14) 0.39204(13) 0.03925(11) 0.0160(3) Uani 1 1 d .
C16 C 0.27266(15) 0.42919(14) -0.04160(11) 0.0199(3) Uani 1 1 d .
H16A H 0.2723 0.5040 -0.0557 0.024 Uiso 1 1 calc R
C17 C 0.30980(15) 0.35715(14) -0.09954(11) 0.0205(3) Uani 1 1 d .
H17A H 0.3329 0.3813 -0.1550 0.025 Uiso 1 1 calc R
C18 C 0.31370(14) 0.24723(13) -0.07670(11) 0.0178(3) Uani 1 1 d .
C19 C 0.28097(14) 0.21812(12) 0.00759(10) 0.0152(3) Uani 1 1 d .
C20 C 0.17972(15) 0.46326(12) 0.09865(11) 0.0163(3) Uani 1 1 d .
C21 C 0.05456(15) 0.43437(12) 0.10760(10) 0.0153(3) Uani 1 1 d .
C22 C 0.00508(15) 0.49880(13) 0.16643(11) 0.0183(3) Uani 1 1 d .
H22A H -0.0787 0.4787 0.1739 0.022 Uiso 1 1 calc R
C23 C 0.07493(17) 0.59212(13) 0.21480(11) 0.0212(3) Uani 1 1 d .
C24 C 0.19730(17) 0.62016(13) 0.20358(11) 0.0214(3) Uani 1 1 d .
H24A H 0.2455 0.6838 0.2359 0.026 Uiso 1 1 calc R
C25 C 0.25163(15) 0.55760(13) 0.14621(11) 0.0191(3) Uani 1 1 d .
C26 C -0.02907(15) 0.33706(13) 0.05417(11) 0.0181(3) Uani 1 1 d .
H26A H 0.0009 0.2696 0.0809 0.022 Uiso 1 1 calc R
H26B H -0.0251 0.3379 -0.0119 0.022 Uiso 1 1 calc R
H26C H -0.1171 0.3406 0.0589 0.022 Uiso 1 1 calc R
C27 C 0.0168(2) 0.65966(15) 0.27698(14) 0.0306(4) Uani 1 1 d .
H27A H -0.0453 0.6128 0.3015 0.037 Uiso 1 1 calc R
H27B H -0.0259 0.7166 0.2406 0.037 Uiso 1 1 calc R
H27C H 0.0837 0.6936 0.3293 0.037 Uiso 1 1 calc R
C28 C 0.38610(17) 0.59099(14) 0.13769(13) 0.0258(4) Uani 1 1 d .
H28C H 0.4290 0.6434 0.1891 0.031 Uiso 1 1 calc R
H28B H 0.3841 0.6248 0.0775 0.031 Uiso 1 1 calc R
H28A H 0.4324 0.5264 0.1409 0.031 Uiso 1 1 calc R
C29 C 0.35187(16) 0.06108(14) -0.10740(11) 0.0216(3) Uani 1 1 d .
H29A H 0.3751 0.0082 -0.1465 0.026 Uiso 1 1 calc R
C30 C 0.34867(16) 0.16563(14) -0.13358(11) 0.0218(3) Uani 1 1 d .
H30A H 0.3701 0.1850 -0.1908 0.026 Uiso 1 1 calc R
C31 C 0.04370(15) 0.26025(13) 0.29751(11) 0.0180(3) Uani 1 1 d .
H31A H -0.0064 0.1975 0.2649 0.022 Uiso 1 1 calc R
C32 C -0.00667(15) 0.31911(13) 0.35821(11) 0.0186(3) Uani 1 1 d .
H32A H -0.0900 0.2980 0.3661 0.022 Uiso 1 1 calc R
C33 C 0.06648(15) 0.41030(13) 0.40807(10) 0.0167(3) Uani 1 1 d .
C34 C 0.18716(15) 0.43888(13) 0.39166(11) 0.0178(3) Uani 1 1 d .
H34A H 0.2395 0.5008 0.4238 0.021 Uiso 1 1 calc R
C35 C 0.22955(15) 0.37664(13) 0.32864(11) 0.0167(3) Uani 1 1 d .
H35A H 0.3112 0.3978 0.3176 0.020 Uiso 1 1 calc R
C36 C 0.01945(16) 0.47346(13) 0.47293(11) 0.0196(3) Uani 1 1 d .
C37 C 0.31401(17) 0.25122(15) 0.54304(13) 0.0257(4) Uani 1 1 d .
C38 C 0.39208(17) 0.34579(15) 0.57662(12) 0.0243(3) Uani 1 1 d .
C39 C 0.49925(18) 0.37312(16) 0.54289(14) 0.0311(4) Uani 1 1 d .
H39A H 0.5551 0.4364 0.5680 0.037 Uiso 1 1 calc R
C40 C 0.52565(19) 0.30920(17) 0.47312(14) 0.0338(4) Uani 1 1 d .
H40A H 0.5993 0.3286 0.4500 0.041 Uiso 1 1 calc R
C41 C 0.4452(2) 0.21722(16) 0.43698(13) 0.0331(4) Uani 1 1 d .
H41A H 0.4620 0.1743 0.3875 0.040 Uiso 1 1 calc R
C42 C 0.3401(2) 0.18703(15) 0.47236(14) 0.0313(4) Uani 1 1 d .
H42A H 0.2858 0.1225 0.4484 0.038 Uiso 1 1 calc R
N1 N 0.25673(12) 0.08414(10) 0.12011(9) 0.0150(2) Uani 1 1 d U
N2 N 0.24186(12) 0.28903(10) 0.06363(9) 0.0147(2) Uani 1 1 d .
N3 N 0.16050(13) 0.28691(10) 0.28174(9) 0.0156(2) Uani 1 1 d U
F1 F 0.50376(10) 0.33501(9) 0.22258(8) 0.0325(2) Uani 1 1 d .
F2 F 0.67288(11) 0.26693(11) 0.31384(7) 0.0367(3) Uani 1 1 d .
F3 F 0.74637(10) 0.22922(10) 0.18622(8) 0.0340(3) Uani 1 1 d .
F4 F 0.57861(13) 0.29844(12) 0.09377(8) 0.0450(3) Uani 1 1 d .
F5 F 0.54576(11) 0.16502(9) 0.19035(10) 0.0432(3) Uani 1 1 d .
F6 F 0.70455(12) 0.40037(9) 0.21605(9) 0.0394(3) Uani 1 1 d .
P P 0.62491(4) 0.28274(4) 0.20398(3) 0.02055(10) Uani 1 1 d .
Cl1 Cl 0.18226(5) 0.21370(5) 0.58759(4) 0.04844(15) Uani 1 1 d .
Cl2 Cl 0.35448(5) 0.43473(4) 0.65609(3) 0.03831(12) Uani 1 1 d .
Cu Cu 0.216656(18) 0.212862(15) 0.185930(12) 0.01500(6) Uani 1 1 d U

loop_
_atom_site_aniso_label
_atom_site_aniso_U_11
_atom_site_aniso_U_22
_atom_site_aniso_U_33
_atom_site_aniso_U_23
_atom_site_aniso_U_13
_atom_site_aniso_U_12
C1 0.0178(7) 0.0169(7) 0.0181(7) 0.0008(6) 0.0048(6) 0.0042(6)
C2 0.0319(9) 0.0171(8) 0.0245(8) -0.0002(6) 0.0086(7) 0.0068(7)
C3 0.0281(9) 0.0223(8) 0.0219(8) -0.0046(6) 0.0074(7) 0.0095(7)
C4 0.0166(7) 0.0237(8) 0.0168(7) -0.0026(6) 0.0042(6) 0.0052(6)
C5 0.0135(7) 0.0191(7) 0.0145(7) -0.0001(6) 0.0039(6) 0.0038(6)
C6 0.0231(8) 0.0120(7) 0.0200(7) 0.0010(6) 0.0081(6) 0.0037(6)
C7 0.0216(8) 0.0148(7) 0.0241(8) 0.0015(6) 0.0067(6) 0.0006(6)
C8 0.0222(8) 0.0196(8) 0.0302(9) 0.0027(7) 0.0127(7) -0.0002(6)
C9 0.0335(10) 0.0186(8) 0.0240(8) 0.0044(6) 0.0140(7) 0.0012(7)
C10 0.0290(9) 0.0210(8) 0.0216(8) 0.0057(6) 0.0067(7) 0.0071(7)
C11 0.0249(8) 0.0162(7) 0.0227(8) 0.0035(6) 0.0083(7) 0.0069(6)
C12 0.0204(8) 0.0322(9) 0.0304(9) 0.0026(7) 0.0053(7) 0.0013(7)
C13 0.0430(12) 0.0444(12) 0.0300(10) 0.0133(9) 0.0198(9) 0.0056(9)
C14 0.0266(9) 0.0376(10) 0.0265(9) 0.0061(8) 0.0083(7) 0.0152(8)
C15 0.0127(7) 0.0184(7) 0.0174(7) 0.0029(6) 0.0035(6) 0.0034(6)
C16 0.0173(7) 0.0222(8) 0.0223(8) 0.0085(6) 0.0073(6) 0.0040(6)
C17 0.0166(7) 0.0289(8) 0.0186(7) 0.0083(6) 0.0077(6) 0.0042(6)
C18 0.0133(7) 0.0267(8) 0.0150(7) 0.0025(6) 0.0050(6) 0.0047(6)
C19 0.0125(7) 0.0198(7) 0.0144(7) 0.0011(6) 0.0043(5) 0.0035(6)
C20 0.0192(7) 0.0146(7) 0.0165(7) 0.0051(6) 0.0055(6) 0.0045(6)
C21 0.0167(7) 0.0142(7) 0.0158(7) 0.0047(5) 0.0039(6) 0.0043(6)
C22 0.0185(7) 0.0189(7) 0.0196(7) 0.0047(6) 0.0064(6) 0.0062(6)
C23 0.0301(9) 0.0169(7) 0.0194(8) 0.0042(6) 0.0083(7) 0.0084(6)
C24 0.0279(9) 0.0142(7) 0.0211(8) 0.0022(6) 0.0038(7) 0.0013(6)
C25 0.0194(8) 0.0169(7) 0.0208(8) 0.0068(6) 0.0034(6) 0.0025(6)
C26 0.0166(7) 0.0177(7) 0.0208(8) 0.0026(6) 0.0052(6) 0.0030(6)
C27 0.0422(11) 0.0234(9) 0.0302(9) -0.0017(7) 0.0149(8) 0.0095(8)
C28 0.0204(8) 0.0224(8) 0.0337(9) 0.0029(7) 0.0065(7) -0.0028(7)
C29 0.0186(8) 0.0304(9) 0.0178(7) -0.0043(6) 0.0072(6) 0.0062(6)
C30 0.0194(8) 0.0331(9) 0.0156(7) 0.0011(6) 0.0082(6) 0.0056(7)
C31 0.0196(8) 0.0180(7) 0.0174(7) 0.0006(6) 0.0071(6) 0.0006(6)
C32 0.0177(7) 0.0223(8) 0.0177(7) 0.0018(6) 0.0078(6) 0.0020(6)
C33 0.0186(8) 0.0195(7) 0.0138(7) 0.0019(6) 0.0058(6) 0.0062(6)
C34 0.0174(7) 0.0197(7) 0.0162(7) -0.0015(6) 0.0033(6) 0.0029(6)
C35 0.0151(7) 0.0199(7) 0.0164(7) 0.0011(6) 0.0050(6) 0.0043(6)
C36 0.0198(8) 0.0231(8) 0.0169(7) 0.0002(6) 0.0054(6) 0.0044(6)
C37 0.0224(8) 0.0274(9) 0.0268(9) 0.0102(7) 0.0040(7) 0.0018(7)
C38 0.0262(9) 0.0284(9) 0.0176(8) 0.0020(6) 0.0028(7) 0.0050(7)
C39 0.0236(9) 0.0332(10) 0.0345(10) -0.0009(8) 0.0054(8) -0.0033(7)
C40 0.0281(10) 0.0419(11) 0.0357(10) 0.0069(9) 0.0134(8) 0.0097(8)
C41 0.0426(11) 0.0334(10) 0.0251(9) 0.0017(8) 0.0046(8) 0.0194(9)
C42 0.0371(11) 0.0193(8) 0.0320(10) 0.0022(7) -0.0039(8) 0.0042(7)
N1 0.0144(6) 0.0166(6) 0.0151(6) 0.0009(5) 0.0046(5) 0.0039(5)
N2 0.0133(6) 0.0172(6) 0.0150(6) 0.0021(5) 0.0050(5) 0.0038(5)
N3 0.0184(6) 0.0166(6) 0.0137(6) 0.0021(5) 0.0060(5) 0.0049(5)
F1 0.0255(6) 0.0347(6) 0.0386(6) -0.0039(5) 0.0075(5) 0.0111(5)
F2 0.0303(6) 0.0605(8) 0.0226(5) 0.0092(5) 0.0089(5) 0.0120(5)
F3 0.0229(5) 0.0458(7) 0.0346(6) -0.0115(5) 0.0093(5) 0.0068(5)
F4 0.0498(8) 0.0626(8) 0.0209(6) -0.0004(5) 0.0009(5) 0.0154(6)
F5 0.0289(6) 0.0236(6) 0.0753(9) -0.0064(6) 0.0117(6) -0.0032(5)
F6 0.0445(7) 0.0282(6) 0.0476(7) -0.0055(5) 0.0215(6) -0.0096(5)
P 0.0190(2) 0.0219(2) 0.0204(2) -0.00219(16) 0.00475(16) 0.00102(16)
Cl1 0.0363(3) 0.0525(3) 0.0608(4) 0.0200(3) 0.0220(3) -0.0034(2)
Cl2 0.0503(3) 0.0437(3) 0.0225(2) -0.00436(19) 0.0093(2) 0.0120(2)
Cu 0.01719(10) 0.01595(10) 0.01391(10) -0.00004(7) 0.00669(7) 0.00465(7)

loop_
_atom_type_symbol
_atom_type_description
_atom_type_scat_dispersion_real
_atom_type_scat_dispersion_imag
_atom_type_scat_source
C C 0.0033 0.0016 'International Tables Vol C Tables 4.2.6.8 and 6.1.1.4'
H H 0.0000 0.0000 'International Tables Vol C Tables 4.2.6.8 and 6.1.1.4'
N N 0.0061 0.0033 'International Tables Vol C Tables 4.2.6.8 and 6.1.1.4'
F F 0.0171 0.0103 'International Tables Vol C Tables 4.2.6.8 and 6.1.1.4'
P P 0.1023 0.0942 'International Tables Vol C Tables 4.2.6.8 and 6.1.1.4'
Cl Cl 0.1484 0.1585 'International Tables Vol C Tables 4.2.6.8 and 6.1.1.4'
Cu Cu 0.3201 1.2651 'International Tables Vol C Tables 4.2.6.8 and 6.1.1.4'

loop_
_exptl_crystal_face_index_h
_exptl_crystal_face_index_k
_exptl_crystal_face_index_l
_exptl_crystal_face_perp_dist
-1.000 0.000 0.000 0.04100
1.000 0.000 0.000 0.04000
0.000 0.000 -1.000 0.22500
0.000 0.000 1.000 0.15500
0.000 1.000 -1.000 0.23700
0.000 -1.000 1.000 0.20800

loop_
_geom_angle_atom_site_label_1
_geom_angle_atom_site_label_2
_geom_angle_atom_site_label_3
_geom_angle
_geom_angle_site_symmetry_1
N1 C1 C2 121.48(14) .
N1 C1 C6 117.51(13) .
C2 C1 C6 121.01(14) .
C3 C2 C1 120.41(15) .
C3 C2 H2A 119.8 .
C1 C2 H2A 119.8 .
C2 C3 C4 119.08(15) .
C2 C3 H3A 120.5 .
C4 C3 H3A 120.5 .
C5 C4 C3 117.42(14) .
C5 C4 C29 119.44(15) .
C3 C4 C29 123.13(15) .
N1 C5 C4 123.00(14) .
N1 C5 C19 117.31(13) .
C4 C5 C19 119.69(14) .
C7 C6 C11 120.49(15) .
C7 C6 C1 120.27(15) .
C11 C6 C1 119.24(14) .
C8 C7 C6 118.74(15) .
C8 C7 C12 119.94(16) .
C6 C7 C12 121.26(15) .
C9 C8 C7 121.88(16) .
C9 C8 H8A 119.1 .
C7 C8 H8A 119.1 .
C10 C9 C8 118.18(15) .
C10 C9 C13 120.26(17) .
C8 C9 C13 121.57(17) .
C9 C10 C11 122.17(16) .
C9 C10 H10A 118.9 .
C11 C10 H10A 118.9 .
C10 C11 C6 118.50(16) .
C10 C11 C14 119.56(16) .
C6 C11 C14 121.93(15) .
C7 C12 H12A 109.5 .
C7 C12 H12B 109.5 .
H12A C12 H12B 109.5 .
C7 C12 H12C 109.5 .
H12A C12 H12C 109.5 .
H12B C12 H12C 109.5 .
C9 C13 H13A 109.5 .
C9 C13 H13B 109.5 .
H13A C13 H13B 109.5 .
C9 C13 H13C 109.5 .
H13A C13 H13C 109.5 .
H13B C13 H13C 109.5 .
C11 C14 H14C 109.5 .
C11 C14 H14B 109.5 .
H14C C14 H14B 109.5 .
C11 C14 H14A 109.5 .
H14C C14 H14A 109.5 .
H14B C14 H14A 109.5 .
N2 C15 C16 121.21(14) .
N2 C15 C20 116.52(13) .
C16 C15 C20 122.20(14) .
C17 C16 C15 119.80(15) .
C17 C16 H16A 120.1 .
C15 C16 H16A 120.1 .
C16 C17 C18 119.78(14) .
C16 C17 H17A 120.1 .
C18 C17 H17A 120.1 .
C17 C18 C19 116.82(14) .
C17 C18 C30 123.89(14) .
C19 C18 C30 119.29(15) .
N2 C19 C18 123.17(14) .
N2 C19 C5 117.15(13) .
C18 C19 C5 119.67(14) .
C21 C20 C25 120.38(14) .
C21 C20 C15 118.89(14) .
C25 C20 C15 120.72(14) .
C22 C21 C20 118.72(14) .
C22 C21 C26 118.80(14) .
C20 C21 C26 122.47(14) .
C21 C22 C23 121.86(15) .
C21 C22 H22A 119.1 .
C23 C22 H22A 119.1 .
C24 C23 C22 118.42(15) .
C24 C23 C27 121.73(16) .
C22 C23 C27 119.86(16) .
C23 C24 C25 121.89(15) .
C23 C24 H24A 119.1 .
C25 C24 H24A 119.1 .
C24 C25 C20 118.70(15) .
C24 C25 C28 119.68(15) .
C20 C25 C28 121.61(15) .
C21 C26 H26A 109.5 .
C21 C26 H26B 109.5 .
H26A C26 H26B 109.5 .
C21 C26 H26C 109.5 .
H26A C26 H26C 109.5 .
H26B C26 H26C 109.5 .
C23 C27 H27A 109.5 .
C23 C27 H27B 109.5 .
H27A C27 H27B 109.5 .
C23 C27 H27C 109.5 .
H27A C27 H27C 109.5 .
H27B C27 H27C 109.5 .
C25 C28 H28C 109.5 .
C25 C28 H28B 109.5 .
H28C C28 H28B 109.5 .
C25 C28 H28A 109.5 .
H28C C28 H28A 109.5 .
H28B C28 H28A 109.5 .
C30 C29 C4 120.69(15) .
C30 C29 H29A 119.7 .
C4 C29 H29A 119.7 .
C29 C30 C18 121.19(15) .
C29 C30 H30A 119.4 .
C18 C30 H30A 119.4 .
N3 C31 C32 123.52(14) .
N3 C31 H31A 118.2 .
C32 C31 H31A 118.2 .
C31 C32 C33 119.04(14) .
C31 C32 H32A 120.5 .
C33 C32 H32A 120.5 .
C32 C33 C34 117.77(14) .
C32 C33 C36 121.34(14) .
C34 C33 C36 120.89(14) .
C35 C34 C33 119.50(14) .
C35 C34 H34A 120.2 .
C33 C34 H34A 120.2 .
N3 C35 C34 123.05(14) .
N3 C35 H35A 118.5 .
C34 C35 H35A 118.5 .
C36 C36 C33 179.7(3) 2_566
C38 C37 C42 119.88(17) .
C38 C37 Cl1 120.16(15) .
C42 C37 Cl1 119.95(14) .
C39 C38 C37 119.72(17) .
C39 C38 Cl2 118.88(14) .
C37 C38 Cl2 121.32(14) .
C40 C39 C38 120.39(18) .
C40 C39 H39A 119.8 .
C38 C39 H39A 119.8 .
C41 C40 C39 119.91(18) .
C41 C40 H40A 120.0 .
C39 C40 H40A 120.0 .
C40 C41 C42 120.20(18) .
C40 C41 H41A 119.9 .
C42 C41 H41A 119.9 .
C41 C42 C37 119.79(17) .
C41 C42 H42A 120.1 .
C37 C42 H42A 120.1 .
C1 N1 C5 118.58(13) .
C1 N1 Cu 128.22(10) .
C5 N1 Cu 113.20(10) .
C15 N2 C19 119.08(13) .
C15 N2 Cu 130.89(10) .
C19 N2 Cu 109.80(10) .
C35 N3 C31 117.09(13) .
C35 N3 Cu 121.00(10) .
C31 N3 Cu 121.42(11) .
F5 P F1 89.79(6) .
F5 P F6 179.11(7) .
F1 P F6 90.70(7) .
F5 P F2 90.83(7) .
F1 P F2 89.98(6) .
F6 P F2 89.92(7) .
F5 P F4 89.41(8) .
F1 P F4 90.70(7) .
F6 P F4 89.84(7) .
F2 P F4 179.28(7) .
F5 P F3 89.79(6) .
F1 P F3 179.32(7) .
F6 P F3 89.73(7) .
F2 P F3 89.50(6) .
F4 P F3 89.82(7) .
N3 Cu N1 155.15(5) .
N3 Cu N2 122.10(5) .
N1 Cu N2 82.26(5) .

loop_
_geom_bond_atom_site_label_1
_geom_bond_atom_site_label_2
_geom_bond_distance
_geom_bond_site_symmetry_2
C1 N1 1.334(2) .
C1 C2 1.403(2) .
C1 C6 1.492(2) .
C2 C3 1.370(2) .
C2 H2A 0.9500 .
C3 C4 1.411(2) .
C3 H3A 0.9500 .
C4 C5 1.397(2) .
C4 C29 1.439(2) .
C5 N1 1.3666(19) .
C5 C19 1.440(2) .
C6 C7 1.401(2) .
C6 C11 1.405(2) .
C7 C8 1.393(2) .
C7 C12 1.509(2) .
C8 C9 1.392(3) .
C8 H8A 0.9500 .
C9 C10 1.383(2) .
C9 C13 1.507(2) .
C10 C11 1.395(2) .
C10 H10A 0.9500 .
C11 C14 1.504(2) .
C12 H12A 0.9800 .
C12 H12B 0.9800 .
C12 H12C 0.9800 .
C13 H13A 0.9800 .
C13 H13B 0.9800 .
C13 H13C 0.9800 .
C14 H14C 0.9800 .
C14 H14B 0.9800 .
C14 H14A 0.9800 .
C15 N2 1.3313(19) .
C15 C16 1.411(2) .
C15 C20 1.483(2) .
C16 C17 1.367(2) .
C16 H16A 0.9500 .
C17 C18 1.405(2) .
C17 H17A 0.9500 .
C18 C19 1.406(2) .
C18 C30 1.427(2) .
C19 N2 1.3504(19) .
C20 C21 1.407(2) .
C20 C25 1.408(2) .
C21 C22 1.390(2) .
C21 C26 1.514(2) .
C22 C23 1.394(2) .
C22 H22A 0.9500 .
C23 C24 1.387(2) .
C23 C27 1.503(2) .
C24 C25 1.393(2) .
C24 H24A 0.9500 .
C25 C28 1.511(2) .
C26 H26A 0.9800 .
C26 H26B 0.9800 .
C26 H26C 0.9800 .
C27 H27A 0.9800 .
C27 H27B 0.9800 .
C27 H27C 0.9800 .
C28 H28C 0.9800 .
C28 H28B 0.9800 .
C28 H28A 0.9800 .
C29 C30 1.354(2) .
C29 H29A 0.9500 .
C30 H30A 0.9500 .
C31 N3 1.351(2) .
C31 C32 1.376(2) .
C31 H31A 0.9500 .
C32 C33 1.396(2) .
C32 H32A 0.9500 .
C33 C34 1.398(2) .
C33 C36 1.429(2) .
C34 C35 1.375(2) .
C34 H34A 0.9500 .
C35 N3 1.350(2) .
C35 H35A 0.9500 .
C36 C36 1.193(3) 2_566
C37 C38 1.380(2) .
C37 C42 1.387(3) .
C37 Cl1 1.7311(18) .
C38 C39 1.380(3) .
C38 Cl2 1.7262(18) .
C39 C40 1.376(3) .
C39 H39A 0.9500 .
C40 C41 1.376(3) .
C40 H40A 0.9500 .
C41 C42 1.380(3) .
C41 H41A 0.9500 .
C42 H42A 0.9500 .
N1 Cu 1.9761(13) .
N2 Cu 2.1012(12) .
N3 Cu 1.9048(13) .
F1 P 1.5964(11) .
F2 P 1.5971(11) .
F3 P 1.6028(11) .
F4 P 1.5999(12) .
F5 P 1.5945(12) .
F6 P 1.5965(12) .

loop_
_geom_torsion_atom_site_label_1
_geom_torsion_atom_site_label_2
_geom_torsion_atom_site_label_3
_geom_torsion_atom_site_label_4
_geom_torsion
N1 C1 C2 C3 2.1(3)
C6 C1 C2 C3 -177.34(16)
C1 C2 C3 C4 -1.4(3)
C2 C3 C4 C5 -0.5(2)
C2 C3 C4 C29 -179.55(16)
C3 C4 C5 N1 1.8(2)
C29 C4 C5 N1 -179.06(14)
C3 C4 C5 C19 -178.13(14)
C29 C4 C5 C19 1.0(2)
N1 C1 C6 C7 70.1(2)
C2 C1 C6 C7 -110.48(18)
N1 C1 C6 C11 -110.32(17)
C2 C1 C6 C11 69.1(2)
C11 C6 C7 C8 2.3(2)
C1 C6 C7 C8 -178.15(14)
C11 C6 C7 C12 -174.85(15)
C1 C6 C7 C12 4.7(2)
C6 C7 C8 C9 -2.1(2)
C12 C7 C8 C9 175.01(16)
C7 C8 C9 C10 0.6(3)
C7 C8 C9 C13 -179.81(17)
C8 C9 C10 C11 0.9(3)
C13 C9 C10 C11 -178.71(17)
C9 C10 C11 C6 -0.7(2)
C9 C10 C11 C14 178.15(17)
C7 C6 C11 C10 -0.9(2)
C1 C6 C11 C10 179.54(14)
C7 C6 C11 C14 -179.73(16)
C1 C6 C11 C14 0.7(2)
N2 C15 C16 C17 4.1(2)
C20 C15 C16 C17 -172.83(15)
C15 C16 C17 C18 -1.9(2)
C16 C17 C18 C19 -1.4(2)
C16 C17 C18 C30 178.70(15)
C17 C18 C19 N2 2.9(2)
C30 C18 C19 N2 -177.25(14)
C17 C18 C19 C5 -178.38(14)
C30 C18 C19 C5 1.5(2)
N1 C5 C19 N2 -2.9(2)
C4 C5 C19 N2 177.10(14)
N1 C5 C19 C18 178.29(14)
C4 C5 C19 C18 -1.7(2)
N2 C15 C20 C21 -59.50(19)
C16 C15 C20 C21 117.57(17)
N2 C15 C20 C25 119.80(16)
C16 C15 C20 C25 -63.1(2)
C25 C20 C21 C22 -2.0(2)
C15 C20 C21 C22 177.33(13)
C25 C20 C21 C26 176.83(14)
C15 C20 C21 C26 -3.9(2)
C20 C21 C22 C23 1.5(2)
C26 C21 C22 C23 -177.36(14)
C21 C22 C23 C24 -0.3(2)
C21 C22 C23 C27 179.48(15)
C22 C23 C24 C25 -0.4(2)
C27 C23 C24 C25 179.82(16)
C23 C24 C25 C20 -0.1(2)
C23 C24 C25 C28 -179.07(15)
C21 C20 C25 C24 1.3(2)
C15 C20 C25 C24 -177.98(14)
C21 C20 C25 C28 -179.76(14)
C15 C20 C25 C28 0.9(2)
C5 C4 C29 C30 0.0(2)
C3 C4 C29 C30 179.05(16)
C4 C29 C30 C18 -0.2(3)
C17 C18 C30 C29 179.34(16)
C19 C18 C30 C29 -0.5(2)
N3 C31 C32 C33 -1.3(2)
C31 C32 C33 C34 1.6(2)
C31 C32 C33 C36 -179.16(15)
C32 C33 C34 C35 -0.6(2)
C36 C33 C34 C35 -179.82(15)
C33 C34 C35 N3 -0.9(2)
C42 C37 C38 C39 -3.2(3)
Cl1 C37 C38 C39 177.84(15)
C42 C37 C38 Cl2 173.57(14)
Cl1 C37 C38 Cl2 -5.4(2)
C37 C38 C39 C40 2.9(3)
Cl2 C38 C39 C40 -173.98(15)
C38 C39 C40 C41 -0.3(3)
C39 C40 C41 C42 -1.9(3)
C40 C41 C42 C37 1.6(3)
C38 C37 C42 C41 1.0(3)
Cl1 C37 C42 C41 179.97(14)
C2 C1 N1 C5 -0.8(2)
C6 C1 N1 C5 178.67(13)
C2 C1 N1 Cu 179.53(12)
C6 C1 N1 Cu -1.0(2)
C4 C5 N1 C1 -1.2(2)
C19 C5 N1 C1 178.75(14)
C4 C5 N1 Cu 178.53(12)
C19 C5 N1 Cu -1.50(17)
C16 C15 N2 C19 -2.7(2)
C20 C15 N2 C19 174.36(13)
C16 C15 N2 Cu 171.12(11)
C20 C15 N2 Cu -11.8(2)
C18 C19 N2 C15 -0.8(2)
C5 C19 N2 C15 -179.57(13)
C18 C19 N2 Cu -175.85(12)
C5 C19 N2 Cu 5.36(16)
C34 C35 N3 C31 1.3(2)
C34 C35 N3 Cu 173.43(12)
C32 C31 N3 C35 -0.2(2)
C32 C31 N3 Cu -172.28(12)
C35 N3 Cu N1 130.99(14)
C31 N3 Cu N1 -57.25(19)
C35 N3 Cu N2 -61.56(13)
C31 N3 Cu N2 110.21(12)
C1 N1 Cu N3 -7.6(2)
C5 N1 Cu N3 172.67(12)
C1 N1 Cu N2 -176.91(14)
C5 N1 Cu N2 3.37(10)
C15 N2 Cu N3 6.22(16)
C19 N2 Cu N3 -179.48(10)
C15 N2 Cu N1 -179.07(14)
C19 N2 Cu N1 -4.77(10)
